data_2233275
loop_
_publ_author_name
'Kalaivani, D.'
'Buvaneswari, M.'
'Rajeswari, S.'

_publ_section_title
;
 Trimethylammonium
 2,6-dioxo-5-(2,4,6-trinitrophenyl)-1,2,3,6-tetrahydropyrimidin-4-olate
;
_journal_coeditor_code QK2022
_journal_issue 1
_journal_name_full 'Acta Crystallographica Section E'
_journal_page_first o29
_journal_page_last o30
_journal_paper_doi 10.1107/S1600536811051610
_journal_volume 68
_journal_year 2012
_chemical_formula_iupac 'C3 H10 N +, C10 H4 N5 O9 -'
_chemical_formula_moiety 'C3 H10 N +, C10 H4 N5 O9 -'
_chemical_formula_sum 'C13 H14 N6 O9'
_chemical_formula_weight 398.30
_chemical_name_systematic
;
Trimethylammonium
2,6-dioxo-5-(2,4,6-trinitrophenyl)-1,2,3,6-tetrahydropyrimidin-4-olate
;
_space_group_IT_number 14
_symmetry_cell_setting monoclinic
_symmetry_space_group_name_Hall '-P 2ybc'
_symmetry_space_group_name_H-M 'P 1 21/c 1'
_atom_sites_solution_hydrogens geom
_atom_sites_solution_primary direct
_atom_sites_solution_secondary difmap
_audit_creation_method SHELXL-97
_cell_angle_alpha 90.00
_cell_angle_beta 105.895(6)
_cell_angle_gamma 90.00
_cell_formula_units_Z 8
_cell_length_a 11.9828(12)
_cell_length_b 30.802(3)
_cell_length_c 9.5516(11)
_cell_measurement_reflns_used 8488
_cell_measurement_temperature 296(2)
_cell_measurement_theta_max 29.19
_cell_measurement_theta_min 2.20
_cell_volume 3390.6(6)
_computing_cell_refinement 'SAINT-Plus (Bruker, 2004)'
_computing_data_collection 'APEX2 (Bruker, 2004)'
_computing_data_reduction 'SAINT-Plus (Bruker, 2004)'
_computing_molecular_graphics 'ORTEP-3 (Farrugia, 1997) and Mercury (Macrae <i>et al.</i>, 2008)'
_computing_publication_material 'SHELXL97 (Sheldrick, 2008)'
_computing_structure_refinement 'SHELXL97 (Sheldrick, 2008)'
_computing_structure_solution 'SIR92 (Altomare <i>et al.</i>, 1993)'
_diffrn_ambient_temperature 296(2)
_diffrn_measured_fraction_theta_full 0.988
_diffrn_measured_fraction_theta_max 0.988
_diffrn_measurement_device_type 'Bruker Kappa APEX II CCD'
_diffrn_measurement_method '\w and \f scan'
_diffrn_radiation_monochromator graphite
_diffrn_radiation_source 'fine-focus sealed tube'
_diffrn_radiation_type MoK\a
_diffrn_radiation_wavelength 0.71073
_diffrn_reflns_av_R_equivalents 0.0301
_diffrn_reflns_av_sigmaI/netI 0.0250
_diffrn_reflns_limit_h_max 14
_diffrn_reflns_limit_h_min -14
_diffrn_reflns_limit_k_max 37
_diffrn_reflns_limit_k_min -37
_diffrn_reflns_limit_l_max 11
_diffrn_reflns_limit_l_min -11
_diffrn_reflns_number 31796
_diffrn_reflns_theta_full 26.00
_diffrn_reflns_theta_max 26.00
_diffrn_reflns_theta_min 2.21
_exptl_absorpt_coefficient_mu 0.134
_exptl_absorpt_correction_T_max 0.97
_exptl_absorpt_correction_T_min 0.90
_exptl_absorpt_correction_type multi-scan
_exptl_absorpt_process_details '(SADABS; Bruker, 2004)'
_exptl_crystal_colour brown
_exptl_crystal_density_diffrn 1.561
_exptl_crystal_density_method 'not measured'
_exptl_crystal_description block
_exptl_crystal_F_000 1648
_exptl_crystal_size_max 0.30
_exptl_crystal_size_mid 0.20
_exptl_crystal_size_min 0.20
_refine_diff_density_max 0.344
_refine_diff_density_min -0.297
_refine_ls_extinction_coef 0.0021(4)
_refine_ls_extinction_expression Fc^*^=kFc[1+0.001xFc^2^\l^3^/sin(2\q)]^-1/4^
_refine_ls_extinction_method 'SHELXL97 (Sheldrick, 2008)'
_refine_ls_goodness_of_fit_ref 1.020
_refine_ls_hydrogen_treatment mixed
_refine_ls_matrix_type full
_refine_ls_number_parameters 536
_refine_ls_number_reflns 6580
_refine_ls_number_restraints 0
_refine_ls_restrained_S_all 1.020
_refine_ls_R_factor_all 0.0640
_refine_ls_R_factor_gt 0.0455
_refine_ls_shift/su_max 0.000
_refine_ls_shift/su_mean 0.000
_refine_ls_structure_factor_coef Fsqd
_refine_ls_weighting_details 'calc w=1/[\s^2^(Fo^2^)+(0.0538P)^2^+1.6710P] where P=(Fo^2^+2Fc^2^)/3'
_refine_ls_weighting_scheme calc
_refine_ls_wR_factor_gt 0.1111
_refine_ls_wR_factor_ref 0.1229
_reflns_number_gt 4977
_reflns_number_total 6580
_reflns_threshold_expression I>2sigma(I)
_cod_data_source_file qk2022.cif
_cod_data_source_block I
_cod_original_sg_symbol_H-M 'P 21/c'
_cod_database_code 2233275
_cod_database_fobs_code 2233275

loop_
_symmetry_equiv_pos_as_xyz
'x, y, z'
'-x, y+1/2, -z+1/2'
'-x, -y, -z'
'x, -y-1/2, z-1/2'

loop_
_atom_site_type_symbol
_atom_site_label
_atom_site_fract_x
_atom_site_fract_y
_atom_site_fract_z
_atom_site_U_iso_or_equiv
_atom_site_adp_type
_atom_site_calc_flag
_atom_site_refinement_flags
_atom_site_occupancy
_atom_site_symmetry_multiplicity
C C1 0.1280(2) -0.04978(7) 0.6975(3) 0.0520(6) Uani d . 1 1
C C2 0.07387(19) -0.02594(7) 0.7794(3) 0.0507(6) Uani d . 1 1
H H2 0.0396 -0.0393 0.8444 0.061 Uiso calc R 1 1
C C3 0.07113(16) 0.01807(6) 0.7636(2) 0.0379(5) Uani d . 1 1
C C4 0.11767(14) 0.04061(6) 0.6661(2) 0.0301(4) Uani d . 1 1
C C5 0.16732(16) 0.01315(6) 0.5837(2) 0.0371(4) Uani d . 1 1
C C6 0.17509(19) -0.03096(7) 0.5989(3) 0.0492(6) Uani d . 1 1
H H6 0.2116 -0.0476 0.5431 0.059 Uiso calc R 1 1
C C7 0.11546(15) 0.08708(6) 0.6514(2) 0.0294(4) Uani d . 1 1
C C8 0.01360(15) 0.11016(6) 0.6479(2) 0.0284(4) Uani d . 1 1
C C9 0.10703(16) 0.17708(6) 0.6088(2) 0.0330(4) Uani d . 1 1
C C10 0.21401(15) 0.10922(6) 0.6360(2) 0.0314(4) Uani d . 1 1
C C11 0.57418(19) 0.33262(6) 0.5258(2) 0.0418(5) Uani d . 1 1
C C12 0.49039(18) 0.30675(6) 0.4401(2) 0.0386(5) Uani d . 1 1
H H12 0.4260 0.3186 0.3735 0.046 Uiso calc R 1 1
C C13 0.50449(16) 0.26296(6) 0.4557(2) 0.0322(4) Uani d . 1 1
C C14 0.59422(15) 0.24254(6) 0.5597(2) 0.0288(4) Uani d . 1 1
C C15 0.67477(16) 0.27170(6) 0.6415(2) 0.0321(4) Uani d . 1 1
C C16 0.66866(19) 0.31572(6) 0.6246(2) 0.0417(5) Uani d . 1 1
H H16 0.7272 0.3336 0.6788 0.050 Uiso calc R 1 1
C C17 0.60067(15) 0.19623(6) 0.5822(2) 0.0303(4) Uani d . 1 1
C C18 0.50129(15) 0.17370(6) 0.5898(2) 0.0314(4) Uani d . 1 1
C C19 0.61320(16) 0.10691(6) 0.6373(2) 0.0372(5) Uani d . 1 1
C C20 0.70684(16) 0.17435(6) 0.6027(2) 0.0326(4) Uani d . 1 1
C C21 -0.0029(3) 0.19000(12) 1.0012(4) 0.0901(10) Uani d . 1 1
H H21A -0.0174 0.1597 0.9804 0.135 Uiso calc R 1 1
H H21B -0.0129 0.2057 0.9117 0.135 Uiso calc R 1 1
H H21C -0.0563 0.2008 1.0515 0.135 Uiso calc R 1 1
C C22 0.1314(3) 0.17431(12) 1.2299(4) 0.0930(11) Uani d . 1 1
H H22A 0.1229 0.1435 1.2147 0.140 Uiso calc R 1 1
H H22B 0.0744 0.1845 1.2757 0.140 Uiso calc R 1 1
H H22C 0.2077 0.1805 1.2913 0.140 Uiso calc R 1 1
C C23 0.1971(3) 0.18289(12) 1.0133(4) 0.0934(11) Uani d . 1 1
H H23A 0.2747 0.1878 1.0727 0.140 Uiso calc R 1 1
H H23B 0.1837 0.1997 0.9255 0.140 Uiso calc R 1 1
H H23C 0.1871 0.1526 0.9892 0.140 Uiso calc R 1 1
C C24 0.4800(3) 0.00605(12) 0.8010(4) 0.0884(10) Uani d . 1 1
H H24A 0.4493 -0.0136 0.8593 0.133 Uiso calc R 1 1
H H24B 0.4214 0.0122 0.7123 0.133 Uiso calc R 1 1
H H24C 0.5033 0.0325 0.8538 0.133 Uiso calc R 1 1
C C25 0.6768(3) -0.01717(14) 0.8925(4) 0.0988(12) Uani d . 1 1
H H25A 0.6566 -0.0353 0.9635 0.148 Uiso calc R 1 1
H H25B 0.6975 0.0112 0.9329 0.148 Uiso calc R 1 1
H H25C 0.7414 -0.0297 0.8656 0.148 Uiso calc R 1 1
C C26 0.5432(5) -0.05449(12) 0.6919(5) 0.137(2) Uani d . 1 1
H H26A 0.6101 -0.0716 0.6914 0.205 Uiso calc R 1 1
H H26B 0.4992 -0.0487 0.5935 0.205 Uiso calc R 1 1
H H26C 0.4959 -0.0702 0.7411 0.205 Uiso calc R 1 1
N N1 0.1341(2) -0.09686(8) 0.7141(3) 0.0774(8) Uani d . 1 1
N N2 0.02277(18) 0.04092(7) 0.8676(2) 0.0520(5) Uani d . 1 1
N N3 0.20994(17) 0.02933(6) 0.4651(2) 0.0493(5) Uani d . 1 1
N N4 0.01520(13) 0.15431(5) 0.62608(18) 0.0327(4) Uani d . 1 1
N N5 0.20410(14) 0.15362(5) 0.61741(19) 0.0352(4) Uani d . 1 1
N N6 0.5592(2) 0.37934(6) 0.5148(2) 0.0626(6) Uani d . 1 1
N N7 0.42027(15) 0.23778(6) 0.34613(19) 0.0409(4) Uani d . 1 1
N N8 0.76942(14) 0.25697(5) 0.7650(2) 0.0396(4) Uani d . 1 1
N N9 0.51370(14) 0.12959(5) 0.6177(2) 0.0383(4) Uani d . 1 1
N N10 0.70604(14) 0.13030(5) 0.6297(2) 0.0380(4) Uani d . 1 1
N N11 0.11542(19) 0.19574(6) 1.0921(2) 0.0538(5) Uani d . 1 1
N N12 0.5802(2) -0.01380(7) 0.7670(2) 0.0569(5) Uani d . 1 1
O O1 0.0869(2) -0.11310(7) 0.7939(5) 0.1399(14) Uani d . 1 1
O O2 0.1908(3) -0.11639(7) 0.6489(2) 0.1265(13) Uani d . 1 1
O O3 0.08047(18) 0.06930(6) 0.9405(2) 0.0659(5) Uani d . 1 1
O O4 -0.06914(17) 0.02796(7) 0.8806(2) 0.0788(6) Uani d . 1 1
O O5 0.29880(18) 0.01269(7) 0.4523(2) 0.0780(6) Uani d . 1 1
O O6 0.15519(15) 0.05664(6) 0.38352(18) 0.0575(4) Uani d . 1 1
O O7 -0.07663(10) 0.09318(4) 0.65984(16) 0.0365(3) Uani d . 1 1
O O8 0.30776(11) 0.09178(4) 0.64047(17) 0.0423(4) Uani d . 1 1
O O9 0.10310(12) 0.21575(4) 0.58780(19) 0.0506(4) Uani d . 1 1
O O10 0.4647(2) 0.39359(6) 0.4567(3) 0.0874(7) Uani d . 1 1
O O11 0.6406(2) 0.40236(6) 0.5663(3) 0.1089(9) Uani d . 1 1
O O12 0.32075(13) 0.25037(6) 0.3120(2) 0.0589(5) Uani d . 1 1
O O13 0.45480(14) 0.20692(5) 0.29116(18) 0.0547(4) Uani d . 1 1
O O14 0.86373(13) 0.27312(5) 0.7787(2) 0.0605(5) Uani d . 1 1
O O15 0.74674(14) 0.23106(5) 0.84766(17) 0.0493(4) Uani d . 1 1
O O16 0.40506(11) 0.19019(4) 0.57728(17) 0.0403(3) Uani d . 1 1
O O17 0.79831(11) 0.19122(4) 0.59685(18) 0.0438(4) Uani d . 1 1
O O18 0.61782(13) 0.06785(5) 0.6586(2) 0.0563(5) Uani d . 1 1
H H4 -0.046(2) 0.1686(7) 0.619(2) 0.037(6) Uiso d . 1 1
H H5 0.263(2) 0.1680(8) 0.607(3) 0.050(7) Uiso d . 1 1
H H9 0.455(2) 0.1158(7) 0.627(2) 0.042(6) Uiso d . 1 1
H H10 0.769(2) 0.1172(7) 0.640(2) 0.046(6) Uiso d . 1 1
H H11A 0.123(3) 0.2258(11) 1.111(3) 0.091(10) Uiso d . 1 1
H H12A 0.605(3) 0.0039(10) 0.701(3) 0.082(9) Uiso d . 1 1

loop_
_atom_site_aniso_label
_atom_site_aniso_U_11
_atom_site_aniso_U_22
_atom_site_aniso_U_33
_atom_site_aniso_U_12
_atom_site_aniso_U_13
_atom_site_aniso_U_23
C1 0.0435(12) 0.0251(11) 0.0709(16) -0.0001(9) -0.0121(11) 0.0031(10)
C2 0.0354(11) 0.0391(12) 0.0711(16) -0.0048(9) 0.0038(11) 0.0197(11)
C3 0.0274(9) 0.0334(10) 0.0516(12) 0.0023(8) 0.0089(9) 0.0086(9)
C4 0.0186(8) 0.0273(9) 0.0423(11) -0.0002(7) 0.0046(7) 0.0010(8)
C5 0.0285(10) 0.0337(10) 0.0459(12) 0.0032(8) 0.0049(8) -0.0036(9)
C6 0.0440(12) 0.0348(12) 0.0580(14) 0.0105(9) -0.0043(10) -0.0105(10)
C7 0.0226(9) 0.0255(9) 0.0406(11) -0.0002(7) 0.0095(7) 0.0016(8)
C8 0.0240(9) 0.0277(9) 0.0336(10) -0.0004(7) 0.0081(7) 0.0008(7)
C9 0.0278(9) 0.0263(10) 0.0427(11) -0.0017(7) 0.0059(8) -0.0004(8)
C10 0.0245(9) 0.0288(10) 0.0408(11) -0.0003(7) 0.0089(8) 0.0009(8)
C11 0.0509(12) 0.0252(10) 0.0488(13) 0.0038(9) 0.0130(10) 0.0035(9)
C12 0.0382(11) 0.0354(11) 0.0426(12) 0.0077(8) 0.0118(9) 0.0050(9)
C13 0.0265(9) 0.0338(10) 0.0384(11) -0.0005(8) 0.0123(8) -0.0006(8)
C14 0.0233(9) 0.0283(9) 0.0389(10) 0.0007(7) 0.0153(8) -0.0004(8)
C15 0.0274(9) 0.0295(10) 0.0400(11) 0.0016(7) 0.0103(8) 0.0011(8)
C16 0.0427(11) 0.0287(10) 0.0512(13) -0.0056(9) 0.0086(10) -0.0027(9)
C17 0.0236(9) 0.0265(9) 0.0432(11) 0.0007(7) 0.0133(8) -0.0007(8)
C18 0.0248(9) 0.0280(9) 0.0436(11) 0.0008(7) 0.0131(8) -0.0007(8)
C19 0.0317(10) 0.0266(10) 0.0558(13) -0.0001(8) 0.0163(9) -0.0003(9)
C20 0.0269(9) 0.0252(9) 0.0493(12) -0.0001(7) 0.0166(8) -0.0011(8)
C21 0.077(2) 0.102(3) 0.090(2) 0.0316(19) 0.0213(18) 0.024(2)
C22 0.103(3) 0.100(3) 0.068(2) -0.043(2) 0.0111(18) 0.0178(18)
C23 0.082(2) 0.116(3) 0.091(2) -0.029(2) 0.0376(19) -0.039(2)
C24 0.0619(18) 0.112(3) 0.096(2) -0.0006(18) 0.0298(17) 0.028(2)
C25 0.0619(19) 0.140(3) 0.087(2) 0.003(2) 0.0083(17) 0.040(2)
C26 0.227(6) 0.081(3) 0.130(4) -0.076(3) 0.098(4) -0.039(2)
N1 0.0761(17) 0.0366(13) 0.0909(19) 0.0052(12) -0.0255(14) 0.0109(13)
N2 0.0495(12) 0.0541(12) 0.0587(13) 0.0159(10) 0.0256(10) 0.0248(10)
N3 0.0479(11) 0.0517(11) 0.0497(11) 0.0081(9) 0.0159(9) -0.0082(9)
N4 0.0220(8) 0.0269(8) 0.0493(10) 0.0040(6) 0.0099(7) 0.0017(7)
N5 0.0226(8) 0.0275(8) 0.0561(11) -0.0036(6) 0.0118(7) 0.0042(7)
N6 0.0797(16) 0.0325(11) 0.0665(14) 0.0076(11) 0.0046(12) 0.0024(10)
N7 0.0344(9) 0.0435(10) 0.0429(10) -0.0040(8) 0.0071(8) 0.0002(8)
N8 0.0327(9) 0.0342(9) 0.0491(11) 0.0004(7) 0.0064(8) -0.0017(8)
N9 0.0260(8) 0.0278(9) 0.0655(12) -0.0035(7) 0.0201(8) 0.0033(8)
N10 0.0246(8) 0.0279(9) 0.0656(12) 0.0049(7) 0.0190(8) 0.0027(8)
N11 0.0733(14) 0.0327(10) 0.0583(13) -0.0046(9) 0.0231(11) -0.0020(9)
N12 0.0711(14) 0.0527(12) 0.0529(12) -0.0156(10) 0.0272(11) 0.0002(10)
O1 0.0936(19) 0.0485(14) 0.275(4) -0.0012(12) 0.047(2) 0.064(2)
O2 0.250(4) 0.0466(12) 0.0588(13) 0.0597(18) 0.0027(17) 0.0002(10)
O3 0.0789(13) 0.0684(12) 0.0515(11) 0.0184(11) 0.0197(9) 0.0022(9)
O4 0.0603(11) 0.0869(14) 0.1081(16) 0.0190(10) 0.0548(11) 0.0474(12)
O5 0.0752(13) 0.0907(14) 0.0825(14) 0.0325(11) 0.0459(11) -0.0048(11)
O6 0.0557(10) 0.0671(11) 0.0479(10) 0.0038(9) 0.0113(8) 0.0038(8)
O7 0.0227(6) 0.0326(7) 0.0565(9) 0.0023(5) 0.0148(6) 0.0072(6)
O8 0.0217(7) 0.0344(8) 0.0731(10) 0.0015(5) 0.0169(6) 0.0040(7)
O9 0.0389(8) 0.0248(7) 0.0857(12) -0.0013(6) 0.0131(8) 0.0057(7)
O10 0.1006(17) 0.0439(11) 0.0996(16) 0.0302(11) -0.0035(13) 0.0065(10)
O11 0.1089(18) 0.0312(10) 0.151(2) -0.0119(11) -0.0244(16) 0.0059(12)
O12 0.0320(8) 0.0625(11) 0.0721(11) 0.0003(7) -0.0030(8) 0.0016(9)
O13 0.0582(10) 0.0518(10) 0.0515(10) -0.0026(8) 0.0108(8) -0.0162(8)
O14 0.0315(8) 0.0539(10) 0.0856(13) -0.0096(7) -0.0015(8) 0.0053(9)
O15 0.0519(9) 0.0494(9) 0.0450(9) 0.0027(7) 0.0102(7) 0.0097(7)
O16 0.0236(7) 0.0332(7) 0.0684(10) 0.0024(5) 0.0197(6) 0.0052(7)
O17 0.0264(7) 0.0306(7) 0.0810(11) 0.0005(6) 0.0261(7) 0.0031(7)
O18 0.0430(9) 0.0255(8) 0.1043(14) 0.0015(6) 0.0269(9) 0.0071(8)

loop_
_atom_type_symbol
_atom_type_description
_atom_type_scat_dispersion_real
_atom_type_scat_dispersion_imag
_atom_type_scat_source
C C 0.0033 0.0016 'International Tables Vol C Tables 4.2.6.8 and 6.1.1.4'
H H 0.0000 0.0000 'International Tables Vol C Tables 4.2.6.8 and 6.1.1.4'
N N 0.0061 0.0033 'International Tables Vol C Tables 4.2.6.8 and 6.1.1.4'
O O 0.0106 0.0060 'International Tables Vol C Tables 4.2.6.8 and 6.1.1.4'

loop_
_geom_angle_atom_site_label_1
_geom_angle_atom_site_label_2
_geom_angle_atom_site_label_3
_geom_angle
C6 C1 C2 121.6(2)
C6 C1 N1 118.9(3)
C2 C1 N1 119.5(3)
C1 C2 C3 118.3(2)
C1 C2 H2 120.8
C3 C2 H2 120.8
C2 C3 C4 124.5(2)
C2 C3 N2 114.0(2)
C4 C3 N2 121.33(18)
C5 C4 C3 112.67(17)
C5 C4 C7 123.22(17)
C3 C4 C7 124.11(17)
C6 C5 C4 124.8(2)
C6 C5 N3 113.30(19)
C4 C5 N3 121.83(18)
C1 C6 C5 118.0(2)
C1 C6 H6 121.0
C5 C6 H6 121.0
C8 C7 C10 120.10(16)
C8 C7 C4 119.90(15)
C10 C7 C4 119.97(16)
O7 C8 N4 118.79(16)
O7 C8 C7 124.11(16)
N4 C8 C7 117.08(15)
O9 C9 N4 122.42(17)
O9 C9 N5 122.07(17)
N4 C9 N5 115.51(16)
O8 C10 N5 118.72(16)
O8 C10 C7 124.59(17)
N5 C10 C7 116.68(16)
C16 C11 C12 121.82(18)
C16 C11 N6 119.5(2)
C12 C11 N6 118.7(2)
C13 C12 C11 117.63(19)
C13 C12 H12 121.2
C11 C12 H12 121.2
C12 C13 C14 124.84(18)
C12 C13 N7 113.99(18)
C14 C13 N7 121.06(16)
C15 C14 C13 112.90(16)
C15 C14 C17 123.66(17)
C13 C14 C17 123.42(17)
C16 C15 C14 124.62(18)
C16 C15 N8 114.02(17)
C14 C15 N8 121.13(16)
C11 C16 C15 117.95(19)
C11 C16 H16 121.0
C15 C16 H16 121.0
C18 C17 C20 120.41(16)
C18 C17 C14 119.19(15)
C20 C17 C14 120.34(15)
O16 C18 N9 118.05(16)
O16 C18 C17 125.23(17)
N9 C18 C17 116.70(16)
O18 C19 N10 122.54(18)
O18 C19 N9 122.14(18)
N10 C19 N9 115.32(17)
O17 C20 N10 118.43(16)
O17 C20 C17 125.15(17)
N10 C20 C17 116.42(16)
N11 C21 H21A 109.5
N11 C21 H21B 109.5
H21A C21 H21B 109.5
N11 C21 H21C 109.5
H21A C21 H21C 109.5
H21B C21 H21C 109.5
N11 C22 H22A 109.5
N11 C22 H22B 109.5
H22A C22 H22B 109.5
N11 C22 H22C 109.5
H22A C22 H22C 109.5
H22B C22 H22C 109.5
N11 C23 H23A 109.5
N11 C23 H23B 109.5
H23A C23 H23B 109.5
N11 C23 H23C 109.5
H23A C23 H23C 109.5
H23B C23 H23C 109.5
N12 C24 H24A 109.5
N12 C24 H24B 109.5
H24A C24 H24B 109.5
N12 C24 H24C 109.5
H24A C24 H24C 109.5
H24B C24 H24C 109.5
N12 C25 H25A 109.5
N12 C25 H25B 109.5
H25A C25 H25B 109.5
N12 C25 H25C 109.5
H25A C25 H25C 109.5
H25B C25 H25C 109.5
N12 C26 H26A 109.5
N12 C26 H26B 109.5
H26A C26 H26B 109.5
N12 C26 H26C 109.5
H26A C26 H26C 109.5
H26B C26 H26C 109.5
O1 N1 O2 124.3(3)
O1 N1 C1 118.2(3)
O2 N1 C1 117.4(3)
O4 N2 O3 124.9(2)
O4 N2 C3 116.9(2)
O3 N2 C3 117.97(19)
O6 N3 O5 124.2(2)
O6 N3 C5 119.76(17)
O5 N3 C5 116.0(2)
C9 N4 C8 125.18(16)
C9 N4 H4 116.2(14)
C8 N4 H4 118.5(14)
C9 N5 C10 125.41(16)
C9 N5 H5 115.7(16)
C10 N5 H5 118.8(16)
O11 N6 O10 122.2(2)
O11 N6 C11 119.1(2)
O10 N6 C11 118.6(2)
O12 N7 O13 124.23(18)
O12 N7 C13 117.30(17)
O13 N7 C13 118.40(17)
O15 N8 O14 124.99(18)
O15 N8 C15 117.93(16)
O14 N8 C15 117.02(17)
C19 N9 C18 125.36(16)
C19 N9 H9 117.0(15)
C18 N9 H9 117.6(15)
C19 N10 C20 125.79(16)
C19 N10 H10 117.8(16)
C20 N10 H10 116.4(16)
C22 N11 C23 114.3(3)
C22 N11 C21 110.7(2)
C23 N11 C21 110.1(2)
C22 N11 H11A 107(2)
C23 N11 H11A 108.9(19)
C21 N11 H11A 105(2)
C25 N12 C26 114.9(3)
C25 N12 C24 111.8(3)
C26 N12 C24 108.2(3)
C25 N12 H12A 105.4(18)
C26 N12 H12A 106.4(19)
C24 N12 H12A 109.8(18)

loop_
_geom_bond_atom_site_label_1
_geom_bond_atom_site_label_2
_geom_bond_distance
C1 C6 1.354(4)
C1 C2 1.360(4)
C1 N1 1.458(3)
C2 C3 1.363(3)
C2 H2 0.9300
C3 C4 1.395(3)
C3 N2 1.460(3)
C4 C5 1.395(3)
C4 C7 1.438(3)
C5 C6 1.367(3)
C5 N3 1.452(3)
C6 H6 0.9300
C7 C8 1.405(2)
C7 C10 1.405(2)
C8 O7 1.234(2)
C8 N4 1.377(2)
C9 O9 1.207(2)
C9 N4 1.352(2)
C9 N5 1.352(2)
C10 O8 1.235(2)
C10 N5 1.380(2)
C11 C16 1.363(3)
C11 C12 1.365(3)
C11 N6 1.451(3)
C12 C13 1.362(3)
C12 H12 0.9300
C13 C14 1.398(3)
C13 N7 1.462(3)
C14 C15 1.391(3)
C14 C17 1.441(2)
C15 C16 1.365(3)
C15 N8 1.466(3)
C16 H16 0.9300
C17 C18 1.398(2)
C17 C20 1.405(2)
C18 O16 1.235(2)
C18 N9 1.384(2)
C19 O18 1.219(2)
C19 N10 1.344(2)
C19 N9 1.350(2)
C20 O17 1.228(2)
C20 N10 1.381(2)
C21 N11 1.456(4)
C21 H21A 0.9600
C21 H21B 0.9600
C21 H21C 0.9600
C22 N11 1.438(4)
C22 H22A 0.9600
C22 H22B 0.9600
C22 H22C 0.9600
C23 N11 1.443(4)
C23 H23A 0.9600
C23 H23B 0.9600
C23 H23C 0.9600
C24 N12 1.461(4)
C24 H24A 0.9600
C24 H24B 0.9600
C24 H24C 0.9600
C25 N12 1.424(4)
C25 H25A 0.9600
C25 H25B 0.9600
C25 H25C 0.9600
C26 N12 1.452(4)
C26 H26A 0.9600
C26 H26B 0.9600
C26 H26C 0.9600
N1 O1 1.178(4)
N1 O2 1.201(4)
N2 O4 1.209(3)
N2 O3 1.210(3)
N3 O6 1.210(2)
N3 O5 1.218(2)
N4 H4 0.85(2)
N5 H5 0.86(3)
N6 O11 1.198(3)
N6 O10 1.199(3)
N7 O12 1.211(2)
N7 O13 1.212(2)
N8 O15 1.205(2)
N8 O14 1.208(2)
N9 H9 0.85(2)
N10 H10 0.83(2)
N11 H11A 0.94(3)
N12 H12A 0.94(3)

loop_
_geom_hbond_atom_site_label_D
_geom_hbond_atom_site_label_H
_geom_hbond_atom_site_label_A
_geom_hbond_site_symmetry_A
_geom_hbond_distance_DH
_geom_hbond_distance_HA
_geom_hbond_distance_DA
_geom_hbond_angle_DHA
N4 H4 O17 1_455 0.85(2) 1.94(2) 2.780(2) 170(2)
N5 H5 O16 . 0.86(3) 1.93(3) 2.778(2) 170(2)
N9 H9 O8 . 0.85(2) 1.95(2) 2.790(2) 172(2)
N10 H10 O7 1_655 0.83(2) 1.96(2) 2.786(2) 173(2)
N11 H11A O9 4_566 0.94(3) 1.82(3) 2.730(2) 160(3)
N12 H12A O18 . 0.94(3) 2.02(3) 2.803(3) 139(3)
N12 H12A O5 3_656 0.94(3) 2.16(3) 2.856(3) 130(2)
C2 H2 O4 3_557 0.93 2.58 3.265(3) 131.2
C16 H16 O2 2_656 0.93 2.27 3.146(3) 156.3
C24 H24B O5 . 0.96 2.51 3.448(4) 163.9
C24 H24C O10 4_566 0.96 2.57 3.457(4) 153.7
C26 H26B O18 3_656 0.96 2.50 3.400(5) 155.5

loop_
_geom_torsion_atom_site_label_1
_geom_torsion_atom_site_label_2
_geom_torsion_atom_site_label_3
_geom_torsion_atom_site_label_4
_geom_torsion
C6 C1 C2 C3 -2.2(3)
N1 C1 C2 C3 178.9(2)
C1 C2 C3 C4 1.7(3)
C1 C2 C3 N2 -173.5(2)
C2 C3 C4 C5 0.6(3)
N2 C3 C4 C5 175.41(18)
C2 C3 C4 C7 -179.3(2)
N2 C3 C4 C7 -4.5(3)
C3 C4 C5 C6 -2.6(3)
C7 C4 C5 C6 177.25(19)
C3 C4 C5 N3 173.45(18)
C7 C4 C5 N3 -6.7(3)
C2 C1 C6 C5 0.3(3)
N1 C1 C6 C5 179.3(2)
C4 C5 C6 C1 2.3(3)
N3 C5 C6 C1 -174.08(19)
C5 C4 C7 C8 136.11(19)
C3 C4 C7 C8 -44.0(3)
C5 C4 C7 C10 -42.0(3)
C3 C4 C7 C10 137.9(2)
C10 C7 C8 O7 179.62(18)
C4 C7 C8 O7 1.5(3)
C10 C7 C8 N4 1.4(3)
C4 C7 C8 N4 -176.73(17)
C8 C7 C10 O8 178.54(19)
C4 C7 C10 O8 -3.4(3)
C8 C7 C10 N5 -0.3(3)
C4 C7 C10 N5 177.84(17)
C16 C11 C12 C13 -0.5(3)
N6 C11 C12 C13 -177.93(19)
C11 C12 C13 C14 4.6(3)
C11 C12 C13 N7 -171.62(18)
C12 C13 C14 C15 -4.4(3)
N7 C13 C14 C15 171.59(16)
C12 C13 C14 C17 174.00(18)
N7 C13 C14 C17 -10.0(3)
C13 C14 C15 C16 0.2(3)
C17 C14 C15 C16 -178.20(19)
C13 C14 C15 N8 174.30(16)
C17 C14 C15 N8 -4.1(3)
C12 C11 C16 C15 -3.3(3)
N6 C11 C16 C15 174.1(2)
C14 C15 C16 C11 3.5(3)
N8 C15 C16 C11 -170.99(18)
C15 C14 C17 C18 132.5(2)
C13 C14 C17 C18 -45.7(3)
C15 C14 C17 C20 -44.6(3)
C13 C14 C17 C20 137.12(19)
C20 C17 C18 O16 177.9(2)
C14 C17 C18 O16 0.8(3)
C20 C17 C18 N9 -0.2(3)
C14 C17 C18 N9 -177.35(18)
C18 C17 C20 O17 179.4(2)
C14 C17 C20 O17 -3.5(3)
C18 C17 C20 N10 0.2(3)
C14 C17 C20 N10 177.31(18)
C6 C1 N1 O1 -175.5(3)
C2 C1 N1 O1 3.5(4)
C6 C1 N1 O2 7.0(4)
C2 C1 N1 O2 -174.0(3)
C2 C3 N2 O4 -49.6(3)
C4 C3 N2 O4 135.1(2)
C2 C3 N2 O3 125.8(2)
C4 C3 N2 O3 -49.6(3)
C6 C5 N3 O6 135.8(2)
C4 C5 N3 O6 -40.7(3)
C6 C5 N3 O5 -41.6(3)
C4 C5 N3 O5 141.9(2)
O9 C9 N4 C8 178.88(19)
N5 C9 N4 C8 -1.4(3)
O7 C8 N4 C9 -178.87(18)
C7 C8 N4 C9 -0.5(3)
O9 C9 N5 C10 -177.6(2)
N4 C9 N5 C10 2.7(3)
O8 C10 N5 C9 179.20(19)
C7 C10 N5 C9 -1.9(3)
C16 C11 N6 O11 17.1(4)
C12 C11 N6 O11 -165.3(3)
C16 C11 N6 O10 -161.4(2)
C12 C11 N6 O10 16.2(3)
C12 C13 N7 O12 -40.6(2)
C14 C13 N7 O12 143.01(19)
C12 C13 N7 O13 136.46(19)
C14 C13 N7 O13 -39.9(3)
C16 C15 N8 O15 131.1(2)
C14 C15 N8 O15 -43.6(3)
C16 C15 N8 O14 -46.3(3)
C14 C15 N8 O14 139.05(19)
O18 C19 N9 C18 -178.5(2)
N10 C19 N9 C18 0.7(3)
O16 C18 N9 C19 -178.6(2)
C17 C18 N9 C19 -0.3(3)
O18 C19 N10 C20 178.5(2)
N9 C19 N10 C20 -0.7(3)
O17 C20 N10 C19 -178.9(2)
C17 C20 N10 C19 0.3(3)
